data_7131948
loop_
_publ_author_name
'Cui, Jie'
'Wang, Tongdao'

_publ_section_title
;
 B(C6F5)3-mediated direct intramolecular C7-alkenylation of
 N-propargylindoles
;
_journal_name_full 'Chemical Communications'
_journal_paper_doi 10.1039/D3CC02599C
_journal_year 2023
_chemical_formula_moiety 'C31 H12 B F15 N, C10 H22 N'
_chemical_formula_sum 'C41 H34 B F15 N2'
_chemical_formula_weight 850.51
_space_group_crystal_system monoclinic
_space_group_IT_number 14
_space_group_name_Hall '-P 2ybc'
_space_group_name_H-M_alt 'P 1 21/c 1'
_atom_sites_solution_hydrogens geom
_audit_creation_date 2023-07-07
_audit_creation_method
;
Olex2 1.5
(compiled 2022.04.07 svn.rca3783a0 for OlexSys, GUI svn.r6498)
;
_audit_update_record
;
2023-07-28 deposited with the CCDC.	2023-07-31 downloaded from the CCDC.
;
_cell_angle_alpha 90
_cell_angle_beta 110.948(3)
_cell_angle_gamma 90
_cell_formula_units_Z 4
_cell_length_a 17.8727(12)
_cell_length_b 12.5536(8)
_cell_length_c 18.2517(11)
_cell_measurement_reflns_used 3651
_cell_measurement_temperature 190(2)
_cell_measurement_theta_max 20.09
_cell_measurement_theta_min 2.44
_cell_volume 3824.4(4)
_computing_cell_refinement 'SAINT V8.38A (Bruker, 2016)'
_computing_data_collection 'Bruker APEX2'
_computing_data_reduction 'SAINT V8.38A (Bruker, 2016)'
_computing_molecular_graphics 'Olex2 1.5 (Dolomanov et al., 2009)'
_computing_publication_material 'Olex2 1.5 (Dolomanov et al., 2009)'
_computing_structure_refinement 'SHELXL 2014/1 (Sheldrick, 2015)'
_computing_structure_solution 'ShelXT (Sheldrick, 2015)'
_diffrn_ambient_temperature 190.00
_diffrn_measured_fraction_theta_full 0.994
_diffrn_measured_fraction_theta_max 0.983
_diffrn_measurement_device_type 'Bruker APEX-II CCD'
_diffrn_measurement_method '\f and \w scans'
_diffrn_radiation_type MoK\a
_diffrn_radiation_wavelength 0.71073
_diffrn_reflns_av_R_equivalents 0.1434
_diffrn_reflns_av_unetI/netI 0.1673
_diffrn_reflns_Laue_measured_fraction_full 0.994
_diffrn_reflns_Laue_measured_fraction_max 0.983
_diffrn_reflns_limit_h_max 22
_diffrn_reflns_limit_h_min -22
_diffrn_reflns_limit_k_max 15
_diffrn_reflns_limit_k_min -15
_diffrn_reflns_limit_l_max 22
_diffrn_reflns_limit_l_min -22
_diffrn_reflns_number 29815
_diffrn_reflns_point_group_measured_fraction_full 0.994
_diffrn_reflns_point_group_measured_fraction_max 0.983
_diffrn_reflns_theta_full 25.242
_diffrn_reflns_theta_max 26.404
_diffrn_reflns_theta_min 2.261
_exptl_absorpt_coefficient_mu 0.137
_exptl_absorpt_correction_T_max 0.5624
_exptl_absorpt_correction_T_min 0.4865
_exptl_absorpt_correction_type none
_exptl_absorpt_process_details
'SADABS-2016/2 (Bruker,2016/2) was used for absorption correction. wR2(int) was 0.1141 before and 0.0884 after correction. The Ratio of minimum to maximum transmission is 0.8650. The \l/2 correction factor is Not present.'
_exptl_crystal_colour colourless
_exptl_crystal_colour_primary colourless
_exptl_crystal_density_diffrn 1.477
_exptl_crystal_description block
_exptl_crystal_F_000 1736
_exptl_crystal_size_max 0.41
_exptl_crystal_size_mid 0.40
_exptl_crystal_size_min 0.23
_refine_diff_density_max 0.216
_refine_diff_density_min -0.249
_refine_diff_density_rms 0.056
_refine_ls_extinction_method none
_refine_ls_goodness_of_fit_ref 0.963
_refine_ls_hydrogen_treatment constr
_refine_ls_matrix_type full
_refine_ls_number_parameters 539
_refine_ls_number_reflns 7723
_refine_ls_number_restraints 0
_refine_ls_restrained_S_all 0.963
_refine_ls_R_factor_all 0.1926
_refine_ls_R_factor_gt 0.0619
_refine_ls_shift/su_max 0.000
_refine_ls_shift/su_mean 0.000
_refine_ls_structure_factor_coef Fsqd
_refine_ls_weighting_details 'w=1/[\s^2^(Fo^2^)+(0.0474P)^2^] where P=(Fo^2^+2Fc^2^)/3'
_refine_ls_weighting_scheme calc
_refine_ls_wR_factor_gt 0.1163
_refine_ls_wR_factor_ref 0.1564
_reflns_Friedel_coverage 0.000
_reflns_number_gt 3328
_reflns_number_total 7723
_reflns_threshold_expression 'I > 2\s(I)'
_cod_data_source_file d3cc02599c2.cif
_cod_data_source_block 123456u
_cod_database_code 7131948
_shelxl_version_number 2014-1
_shelx_space_group_comment
;
The symmetry employed for this shelxl refinement is uniquely defined
by the following loop, which should always be used as a source of
symmetry information in preference to the above space-group names.
They are only intended as comments.
;
_shelx_estimated_absorpt_t_max 0.973
_shelx_estimated_absorpt_t_min 0.947
_olex2_refinement_description
;
1. Fixed Uiso
 At 1.2 times of:
  All C(H) groups, All C(H,H) groups, All N(H) groups
 At 1.5 times of:
  All C(H,H,H) groups
2.a Ternary CH refined with riding coordinates:
 N2(H2A)
2.b Secondary CH2 refined with riding coordinates:
 C9(H9A,H9B), C21(H21A,H21B), C22(H22A,H22B), C23(H23A,H23B)
2.c Aromatic/amide H refined with riding coordinates:
 C2(H2), C4(H4), C5(H5), C6(H6)
2.d Idealised Me refined as rotating group:
 C12(H12A,H12B,H12C), C13(H13A,H13B,H13C), C25(H25A,H25B,H25C), C26(H26A,H26B,
 H26C), C27(H27A,H27B,H27C), C28(H28A,H28B,H28C), C29(H29A,H29B,H29C)
;
_olex2_submission_special_instructions 'No special instructions were received'

loop_
_space_group_symop_operation_xyz
'x, y, z'
'-x, y+1/2, -z+1/2'
'-x, -y, -z'
'x, -y-1/2, z-1/2'

loop_
_atom_site_label
_atom_site_type_symbol
_atom_site_fract_x
_atom_site_fract_y
_atom_site_fract_z
_atom_site_U_iso_or_equiv
_atom_site_adp_type
_atom_site_occupancy
_atom_site_site_symmetry_order
_atom_site_calc_flag
_atom_site_refinement_flags_posn
_atom_site_refinement_flags_adp
_atom_site_refinement_flags_occupancy
_atom_site_disorder_assembly
_atom_site_disorder_group
B1 B 0.2408(3) 0.6008(3) 0.5502(2) 0.0354(11) Uani 1 1 d . . . . .
C1 C 0.3850(3) 0.2808(4) 0.7249(2) 0.0580(13) Uani 1 1 d . . . . .
C2 C 0.3557(4) 0.2017(4) 0.7584(3) 0.0717(15) Uani 1 1 d . . . . .
H2 H 0.3866 0.1488 0.7934 0.086 Uiso 1 1 calc R U . . .
C3 C 0.2706(3) 0.2120(3) 0.7320(2) 0.0561(13) Uani 1 1 d . . . . .
C4 C 0.2060(4) 0.1592(3) 0.7425(3) 0.0655(15) Uani 1 1 d . . . . .
H4 H 0.2147 0.0986 0.7756 0.079 Uiso 1 1 calc R U . . .
C5 C 0.1298(4) 0.1970(3) 0.7037(3) 0.0681(15) Uani 1 1 d . . . . .
H5 H 0.0858 0.1592 0.7085 0.082 Uiso 1 1 calc R U . . .
C6 C 0.1144(3) 0.2893(3) 0.6572(2) 0.0518(12) Uani 1 1 d . . . . .
H6 H 0.0610 0.3139 0.6327 0.062 Uiso 1 1 calc R U . . .
C7 C 0.1774(3) 0.3448(3) 0.6470(2) 0.0401(10) Uani 1 1 d . . . . .
C8 C 0.2526(3) 0.3014(3) 0.6837(2) 0.0439(11) Uani 1 1 d . . . . .
C9 C 0.3165(2) 0.4205(3) 0.6185(2) 0.0403(10) Uani 1 1 d . . . . .
H9A H 0.3218 0.3826 0.5731 0.048 Uiso 1 1 calc R U . . .
H9B H 0.3621 0.4706 0.6387 0.048 Uiso 1 1 calc R U . . .
C10 C 0.2385(2) 0.4840(3) 0.59097(19) 0.0331(9) Uani 1 1 d . . . . .
C11 C 0.1745(2) 0.4463(3) 0.6055(2) 0.0368(9) Uani 1 1 d . . . . .
C12 C 0.0955(2) 0.5044(3) 0.5828(2) 0.0473(11) Uani 1 1 d . . . . .
H12A H 0.0857 0.5254 0.6303 0.071 Uiso 1 1 calc R U . . .
H12B H 0.0523 0.4574 0.5510 0.071 Uiso 1 1 calc R U . . .
H12C H 0.0973 0.5680 0.5524 0.071 Uiso 1 1 calc R U . . .
C13 C 0.4680(3) 0.3055(4) 0.7306(3) 0.0852(17) Uani 1 1 d . . . . .
H13A H 0.4718 0.3003 0.6784 0.128 Uiso 1 1 calc R U . . .
H13B H 0.5051 0.2546 0.7661 0.128 Uiso 1 1 calc R U . . .
H13C H 0.4820 0.3779 0.7509 0.128 Uiso 1 1 calc R U . . .
C101 C 0.1736(2) 0.7615(3) 0.6093(2) 0.0353(9) Uani 1 1 d . . . . .
C102 C 0.1738(2) 0.8326(3) 0.6667(2) 0.0380(10) Uani 1 1 d . . . . .
C103 C 0.2351(3) 0.8315(3) 0.7376(2) 0.0419(10) Uani 1 1 d . . . . .
C104 C 0.2951(2) 0.7579(3) 0.7498(2) 0.0393(10) Uani 1 1 d . . . . .
C105 C 0.2931(2) 0.6901(3) 0.6900(2) 0.0355(9) Uani 1 1 d . . . . .
C106 C 0.2336(2) 0.6884(3) 0.6159(2) 0.0322(9) Uani 1 1 d . . . . .
C111 C 0.3243(2) 0.6182(3) 0.5312(2) 0.0324(9) Uani 1 1 d . . . . .
C112 C 0.3769(2) 0.7037(3) 0.5527(2) 0.0381(10) Uani 1 1 d . . . . .
C113 C 0.4407(2) 0.7191(3) 0.5279(2) 0.0468(11) Uani 1 1 d . . . . .
C114 C 0.4545(2) 0.6475(4) 0.4784(2) 0.0499(11) Uani 1 1 d . . . . .
C115 C 0.4050(3) 0.5632(3) 0.4529(2) 0.0477(11) Uani 1 1 d . . . . .
C116 C 0.3418(2) 0.5503(3) 0.4793(2) 0.0394(10) Uani 1 1 d . . . . .
C121 C 0.1725(2) 0.6194(3) 0.4611(2) 0.0312(9) Uani 1 1 d . . . . .
C122 C 0.1229(2) 0.5449(3) 0.4106(2) 0.0339(9) Uani 1 1 d . . . . .
C123 C 0.0719(2) 0.5663(3) 0.3353(2) 0.0361(9) Uani 1 1 d . . . . .
C124 C 0.0683(2) 0.6656(3) 0.3043(2) 0.0385(10) Uani 1 1 d . . . . .
C125 C 0.1176(2) 0.7428(3) 0.3496(2) 0.0342(9) Uani 1 1 d . . . . .
C126 C 0.1674(2) 0.7177(3) 0.4240(2) 0.0328(9) Uani 1 1 d . . . . .
F102 F 0.10879(12) 0.76846(15) 0.54160(12) 0.0464(6) Uani 1 1 d . . . . .
F103 F 0.11436(14) 0.90445(17) 0.65350(13) 0.0568(7) Uani 1 1 d . . . . .
F104 F 0.23748(14) 0.90009(17) 0.79504(12) 0.0586(7) Uani 1 1 d . . . . .
F105 F 0.35710(14) 0.75511(17) 0.81957(12) 0.0577(7) Uani 1 1 d . . . . .
F106 F 0.35630(13) 0.62260(16) 0.70685(11) 0.0478(6) Uani 1 1 d . . . . .
F112 F 0.36724(12) 0.78192(16) 0.60017(12) 0.0464(6) Uani 1 1 d . . . . .
F113 F 0.48758(14) 0.80642(19) 0.55204(14) 0.0668(7) Uani 1 1 d . . . . .
F114 F 0.51668(14) 0.6625(2) 0.45365(14) 0.0750(8) Uani 1 1 d . . . . .
F115 F 0.41608(15) 0.49359(19) 0.40147(13) 0.0685(7) Uani 1 1 d . . . . .
F116 F 0.29263(13) 0.46627(16) 0.44863(11) 0.0482(6) Uani 1 1 d . . . . .
F122 F 0.12206(13) 0.44296(15) 0.43406(11) 0.0484(6) Uani 1 1 d . . . . .
F123 F 0.02534(13) 0.48802(16) 0.29077(12) 0.0520(6) Uani 1 1 d . . . . .
F124 F 0.01843(13) 0.68850(16) 0.23136(12) 0.0509(6) Uani 1 1 d . . . . .
F125 F 0.11756(13) 0.84168(16) 0.31994(12) 0.0519(6) Uani 1 1 d . . . . .
F126 F 0.21582(12) 0.79995(14) 0.46423(11) 0.0402(5) Uani 1 1 d . . . . .
N1 N 0.3212(2) 0.3433(2) 0.67943(17) 0.0437(8) Uani 1 1 d . . . . .
C20 C 0.1703(3) 1.0843(3) 0.4733(2) 0.0514(12) Uani 1 1 d . . . . .
C21 C 0.2239(3) 1.0452(4) 0.5532(3) 0.0737(15) Uani 1 1 d . . . . .
H21A H 0.2038 1.0743 0.5932 0.088 Uiso 1 1 calc R U . . .
H21B H 0.2198 0.9666 0.5544 0.088 Uiso 1 1 calc R U . . .
C22 C 0.3109(4) 1.0749(4) 0.5757(3) 0.0872(17) Uani 1 1 d . . . . .
H22A H 0.3419 1.0464 0.6285 0.105 Uiso 1 1 calc R U . . .
H22B H 0.3166 1.1534 0.5775 0.105 Uiso 1 1 calc R U . . .
C23 C 0.3430(3) 1.0294(4) 0.5161(3) 0.0721(14) Uani 1 1 d . . . . .
H23A H 0.4004 1.0483 0.5317 0.086 Uiso 1 1 calc R U . . .
H23B H 0.3392 0.9508 0.5168 0.086 Uiso 1 1 calc R U . . .
C24 C 0.2994(2) 1.0683(3) 0.4334(2) 0.0540(12) Uani 1 1 d . . . . .
C25 C 0.3249(3) 1.0029(4) 0.3758(3) 0.0927(18) Uani 1 1 d . . . . .
H25A H 0.3062 0.9294 0.3750 0.139 Uiso 1 1 calc R U . . .
H25B H 0.3835 1.0036 0.3923 0.139 Uiso 1 1 calc R U . . .
H25C H 0.3015 1.0339 0.3232 0.139 Uiso 1 1 calc R U . . .
C26 C 0.3153(3) 1.1875(3) 0.4253(3) 0.0745(15) Uani 1 1 d . . . . .
H26A H 0.2791 1.2136 0.3744 0.112 Uiso 1 1 calc R U . . .
H26B H 0.3709 1.1973 0.4290 0.112 Uiso 1 1 calc R U . . .
H26C H 0.3061 1.2274 0.4674 0.112 Uiso 1 1 calc R U . . .
C27 C 0.1572(3) 1.2037(3) 0.4694(3) 0.0798(16) Uani 1 1 d . . . . .
H27A H 0.2091 1.2400 0.4907 0.120 Uiso 1 1 calc R U . . .
H27B H 0.1242 1.2232 0.5002 0.120 Uiso 1 1 calc R U . . .
H27C H 0.1298 1.2252 0.4147 0.120 Uiso 1 1 calc R U . . .
C28 C 0.0890(3) 1.0269(3) 0.4511(3) 0.0793(16) Uani 1 1 d . . . . .
H28A H 0.0515 1.0570 0.4022 0.119 Uiso 1 1 calc R U . . .
H28B H 0.0675 1.0364 0.4931 0.119 Uiso 1 1 calc R U . . .
H28C H 0.0963 0.9508 0.4438 0.119 Uiso 1 1 calc R U . . .
C29 C 0.1597(3) 1.0764(3) 0.3307(2) 0.0572(12) Uani 1 1 d . . . . .
H29A H 0.1645 1.1532 0.3237 0.086 Uiso 1 1 calc R U . . .
H29B H 0.1035 1.0583 0.3201 0.086 Uiso 1 1 calc R U . . .
H29C H 0.1789 1.0376 0.2943 0.086 Uiso 1 1 calc R U . . .
N2 N 0.20906(18) 1.0462(2) 0.41317(16) 0.0379(8) Uani 1 1 d . . . . .
H2A H 0.2052 0.9667 0.4138 0.045 Uiso 1 1 calc R U . . .

loop_
_atom_site_aniso_label
_atom_site_aniso_U_11
_atom_site_aniso_U_22
_atom_site_aniso_U_33
_atom_site_aniso_U_23
_atom_site_aniso_U_13
_atom_site_aniso_U_12
B1 0.035(3) 0.034(3) 0.038(3) -0.002(2) 0.013(2) 0.000(2)
C1 0.064(4) 0.066(3) 0.036(3) 0.008(2) 0.009(3) 0.029(3)
C2 0.110(5) 0.063(3) 0.044(3) 0.015(2) 0.030(3) 0.036(3)
C3 0.095(4) 0.044(3) 0.036(3) 0.006(2) 0.032(3) 0.017(3)
C4 0.130(5) 0.032(3) 0.053(3) 0.004(2) 0.055(4) 0.007(3)
C5 0.111(5) 0.043(3) 0.070(4) -0.001(3) 0.058(4) -0.012(3)
C6 0.070(3) 0.046(3) 0.048(3) -0.006(2) 0.030(3) -0.013(2)
C7 0.052(3) 0.037(2) 0.030(2) -0.0042(19) 0.014(2) -0.003(2)
C8 0.070(4) 0.036(2) 0.029(2) -0.002(2) 0.021(2) -0.001(2)
C9 0.048(3) 0.036(2) 0.037(2) 0.0051(19) 0.015(2) 0.0048(19)
C10 0.034(2) 0.035(2) 0.025(2) -0.0032(17) 0.0038(19) 0.0021(18)
C11 0.039(3) 0.038(2) 0.029(2) 0.0031(18) 0.007(2) -0.0006(19)
C12 0.043(3) 0.054(3) 0.046(3) 0.004(2) 0.017(2) -0.005(2)
C13 0.063(4) 0.119(4) 0.065(4) 0.023(3) 0.012(3) 0.042(3)
C101 0.033(3) 0.043(2) 0.028(2) 0.0008(19) 0.009(2) -0.0014(19)
C102 0.045(3) 0.035(2) 0.043(3) 0.003(2) 0.026(2) 0.008(2)
C103 0.061(3) 0.035(2) 0.040(3) -0.008(2) 0.030(2) -0.004(2)
C104 0.043(3) 0.044(2) 0.025(2) -0.0029(19) 0.005(2) -0.010(2)
C105 0.039(3) 0.032(2) 0.036(2) 0.0001(19) 0.014(2) 0.0022(18)
C106 0.030(2) 0.036(2) 0.029(2) 0.0021(17) 0.0081(19) -0.0046(18)
C111 0.032(2) 0.033(2) 0.027(2) 0.0032(17) 0.0029(19) 0.0039(18)
C112 0.032(3) 0.045(2) 0.035(2) -0.001(2) 0.009(2) 0.004(2)
C113 0.035(3) 0.056(3) 0.044(3) 0.006(2) 0.008(2) -0.006(2)
C114 0.029(3) 0.077(3) 0.048(3) 0.012(3) 0.019(2) 0.009(2)
C115 0.049(3) 0.063(3) 0.031(2) 0.006(2) 0.015(2) 0.018(2)
C116 0.037(3) 0.048(3) 0.026(2) 0.004(2) 0.003(2) 0.005(2)
C121 0.031(2) 0.029(2) 0.033(2) 0.0003(18) 0.0120(19) -0.0014(17)
C122 0.037(2) 0.024(2) 0.039(2) -0.0026(18) 0.011(2) -0.0029(18)
C123 0.032(2) 0.040(2) 0.031(2) -0.014(2) 0.005(2) -0.0045(19)
C124 0.037(3) 0.046(3) 0.023(2) 0.001(2) 0.000(2) 0.004(2)
C125 0.039(3) 0.028(2) 0.032(2) 0.0035(19) 0.008(2) 0.0035(18)
C126 0.028(2) 0.032(2) 0.035(2) -0.0112(19) 0.0077(19) -0.0029(18)
F102 0.0390(15) 0.0560(14) 0.0433(14) 0.0013(11) 0.0134(12) 0.0104(11)
F103 0.0631(17) 0.0553(15) 0.0618(16) 0.0013(12) 0.0344(14) 0.0177(13)
F104 0.0856(19) 0.0497(14) 0.0508(15) -0.0159(12) 0.0369(14) -0.0073(13)
F105 0.0663(18) 0.0615(16) 0.0362(14) -0.0103(11) 0.0073(13) -0.0058(13)
F106 0.0466(15) 0.0481(13) 0.0387(13) -0.0039(10) 0.0030(11) 0.0086(11)
F112 0.0409(14) 0.0466(13) 0.0494(14) -0.0058(11) 0.0134(12) -0.0079(11)
F113 0.0433(16) 0.0822(18) 0.0731(18) 0.0034(14) 0.0184(14) -0.0179(14)
F114 0.0508(18) 0.114(2) 0.0741(18) 0.0130(15) 0.0393(16) 0.0079(15)
F115 0.0723(19) 0.0900(18) 0.0516(16) -0.0052(14) 0.0325(14) 0.0250(14)
F116 0.0592(16) 0.0447(14) 0.0396(14) -0.0064(11) 0.0163(12) 0.0054(12)
F122 0.0579(16) 0.0334(13) 0.0441(14) -0.0001(10) 0.0062(12) -0.0060(11)
F123 0.0497(15) 0.0506(14) 0.0450(14) -0.0139(11) 0.0037(12) -0.0106(11)
F124 0.0494(15) 0.0605(15) 0.0314(13) 0.0022(11) 0.0004(12) 0.0019(11)
F125 0.0651(17) 0.0404(13) 0.0403(14) 0.0090(11) 0.0068(12) -0.0003(11)
F126 0.0440(14) 0.0320(12) 0.0377(13) -0.0005(10) 0.0064(11) -0.0038(10)
N1 0.054(2) 0.044(2) 0.0308(19) 0.0090(16) 0.0130(18) 0.0154(18)
C20 0.077(3) 0.039(3) 0.052(3) -0.008(2) 0.039(3) -0.002(2)
C21 0.121(5) 0.063(3) 0.042(3) -0.010(2) 0.035(3) -0.021(3)
C22 0.118(5) 0.079(4) 0.041(3) 0.002(3) -0.001(3) -0.022(4)
C23 0.049(3) 0.070(3) 0.072(4) 0.014(3) -0.009(3) -0.011(2)
C24 0.037(3) 0.069(3) 0.055(3) 0.001(2) 0.015(2) 0.000(2)
C25 0.073(4) 0.121(5) 0.102(4) -0.007(4) 0.052(4) 0.022(3)
C26 0.058(3) 0.073(3) 0.089(4) 0.019(3) 0.022(3) -0.023(3)
C27 0.123(5) 0.043(3) 0.095(4) -0.014(3) 0.064(4) 0.005(3)
C28 0.072(4) 0.064(3) 0.125(5) 0.007(3) 0.064(4) 0.000(3)
C29 0.067(3) 0.054(3) 0.037(3) 0.008(2) 0.003(2) -0.004(2)
N2 0.044(2) 0.0348(18) 0.0323(19) -0.0012(14) 0.0103(17) 0.0002(15)

loop_
_atom_type_symbol
_atom_type_description
_atom_type_scat_dispersion_real
_atom_type_scat_dispersion_imag
_atom_type_scat_source
C C 0.0033 0.0016 'International Tables Vol C Tables 4.2.6.8 and 6.1.1.4'
H H 0.0000 0.0000 'International Tables Vol C Tables 4.2.6.8 and 6.1.1.4'
B B 0.0013 0.0007 'International Tables Vol C Tables 4.2.6.8 and 6.1.1.4'
F F 0.0171 0.0103 'International Tables Vol C Tables 4.2.6.8 and 6.1.1.4'
N N 0.0061 0.0033 'International Tables Vol C Tables 4.2.6.8 and 6.1.1.4'

loop_
_geom_angle_atom_site_label_1
_geom_angle_atom_site_label_2
_geom_angle_atom_site_label_3
_geom_angle
_geom_angle_site_symmetry_1
_geom_angle_site_symmetry_3
_geom_angle_publ_flag
C10 B1 C106 103.9(3) . . ?
C10 B1 C111 112.3(3) . . ?
C10 B1 C121 116.0(3) . . ?
C111 B1 C106 111.6(3) . . ?
C111 B1 C121 100.3(3) . . ?
C121 B1 C106 113.1(3) . . ?
C2 C1 C13 130.9(4) . . ?
C2 C1 N1 108.3(4) . . ?
N1 C1 C13 120.8(4) . . ?
C1 C2 H2 125.8 . . ?
C1 C2 C3 108.4(4) . . ?
C3 C2 H2 125.8 . . ?
C4 C3 C2 137.8(5) . . ?
C8 C3 C2 105.4(4) . . ?
C8 C3 C4 116.8(5) . . ?
C3 C4 H4 120.7 . . ?
C5 C4 C3 118.6(4) . . ?
C5 C4 H4 120.7 . . ?
C4 C5 H5 118.6 . . ?
C4 C5 C6 122.7(4) . . ?
C6 C5 H5 118.6 . . ?
C5 C6 H6 120.0 . . ?
C7 C6 C5 120.0(4) . . ?
C7 C6 H6 120.0 . . ?
C6 C7 C11 128.3(4) . . ?
C8 C7 C6 115.5(4) . . ?
C8 C7 C11 116.1(3) . . ?
C7 C8 C3 126.2(4) . . ?
N1 C8 C3 109.7(4) . . ?
N1 C8 C7 124.1(4) . . ?
H9A C9 H9B 107.7 . . ?
C10 C9 H9A 108.9 . . ?
C10 C9 H9B 108.9 . . ?
N1 C9 H9A 108.9 . . ?
N1 C9 H9B 108.9 . . ?
N1 C9 C10 113.4(3) . . ?
C9 C10 B1 116.5(3) . . ?
C11 C10 B1 124.0(3) . . ?
C11 C10 C9 119.4(3) . . ?
C7 C11 C12 114.7(3) . . ?
C10 C11 C7 121.8(3) . . ?
C10 C11 C12 123.5(3) . . ?
C11 C12 H12A 109.5 . . ?
C11 C12 H12B 109.5 . . ?
C11 C12 H12C 109.5 . . ?
H12A C12 H12B 109.5 . . ?
H12A C12 H12C 109.5 . . ?
H12B C12 H12C 109.5 . . ?
C1 C13 H13A 109.5 . . ?
C1 C13 H13B 109.5 . . ?
C1 C13 H13C 109.5 . . ?
H13A C13 H13B 109.5 . . ?
H13A C13 H13C 109.5 . . ?
H13B C13 H13C 109.5 . . ?
C102 C101 C106 125.0(4) . . ?
F102 C101 C102 114.8(3) . . ?
F102 C101 C106 120.3(3) . . ?
C103 C102 C101 119.9(4) . . ?
F103 C102 C101 120.7(4) . . ?
F103 C102 C103 119.4(3) . . ?
C102 C103 C104 118.5(3) . . ?
F104 C103 C102 121.6(4) . . ?
F104 C103 C104 119.9(4) . . ?
C103 C104 C105 119.4(4) . . ?
F105 C104 C103 120.0(3) . . ?
F105 C104 C105 120.6(4) . . ?
C104 C105 C106 125.1(4) . . ?
F106 C105 C104 115.1(3) . . ?
F106 C105 C106 119.7(3) . . ?
C101 C106 B1 129.2(3) . . ?
C101 C106 C105 112.0(3) . . ?
C105 C106 B1 118.8(3) . . ?
C112 C111 B1 127.6(3) . . ?
C112 C111 C116 111.8(3) . . ?
C116 C111 B1 119.9(3) . . ?
C113 C112 C111 124.8(4) . . ?
F112 C112 C111 120.8(3) . . ?
F112 C112 C113 114.5(3) . . ?
C114 C113 C112 119.5(4) . . ?
F113 C113 C112 119.6(4) . . ?
F113 C113 C114 120.9(4) . . ?
C115 C114 C113 119.7(4) . . ?
C115 C114 F114 120.5(4) . . ?
F114 C114 C113 119.7(4) . . ?
C114 C115 C116 119.1(4) . . ?
F115 C115 C114 120.5(4) . . ?
F115 C115 C116 120.5(4) . . ?
C115 C116 C111 125.1(4) . . ?
F116 C116 C111 119.1(3) . . ?
F116 C116 C115 115.8(3) . . ?
C122 C121 B1 128.7(3) . . ?
C122 C121 C126 111.0(3) . . ?
C126 C121 B1 119.8(3) . . ?
C123 C122 C121 124.7(3) . . ?
F122 C122 C121 120.3(3) . . ?
F122 C122 C123 115.0(3) . . ?
C124 C123 C122 120.7(3) . . ?
F123 C123 C122 120.2(3) . . ?
F123 C123 C124 119.1(3) . . ?
C123 C124 C125 118.1(3) . . ?
F124 C124 C123 121.7(3) . . ?
F124 C124 C125 120.2(3) . . ?
C126 C125 C124 119.1(3) . . ?
F125 C125 C124 119.9(3) . . ?
F125 C125 C126 121.0(3) . . ?
C125 C126 C121 126.3(3) . . ?
C125 C126 F126 114.7(3) . . ?
F126 C126 C121 119.0(3) . . ?
C1 N1 C9 130.1(4) . . ?
C8 N1 C1 108.2(4) . . ?
C8 N1 C9 119.6(3) . . ?
C21 C20 C27 113.6(4) . . ?
C21 C20 C28 108.4(4) . . ?
C21 C20 N2 106.8(3) . . ?
C27 C20 C28 109.6(4) . . ?
C27 C20 N2 111.6(3) . . ?
C28 C20 N2 106.5(3) . . ?
C20 C21 H21A 108.6 . . ?
C20 C21 H21B 108.6 . . ?
H21A C21 H21B 107.6 . . ?
C22 C21 C20 114.8(4) . . ?
C22 C21 H21A 108.6 . . ?
C22 C21 H21B 108.6 . . ?
C21 C22 H22A 109.8 . . ?
C21 C22 H22B 109.8 . . ?
C21 C22 C23 109.3(4) . . ?
H22A C22 H22B 108.3 . . ?
C23 C22 H22A 109.8 . . ?
C23 C22 H22B 109.8 . . ?
C22 C23 H23A 108.8 . . ?
C22 C23 H23B 108.8 . . ?
H23A C23 H23B 107.7 . . ?
C24 C23 C22 113.9(4) . . ?
C24 C23 H23A 108.8 . . ?
C24 C23 H23B 108.8 . . ?
C23 C24 C25 109.9(4) . . ?
C23 C24 C26 111.3(4) . . ?
C23 C24 N2 107.6(3) . . ?
C25 C24 C26 110.2(4) . . ?
C25 C24 N2 106.4(3) . . ?
C26 C24 N2 111.4(3) . . ?
C24 C25 H25A 109.5 . . ?
C24 C25 H25B 109.5 . . ?
C24 C25 H25C 109.5 . . ?
H25A C25 H25B 109.5 . . ?
H25A C25 H25C 109.5 . . ?
H25B C25 H25C 109.5 . . ?
C24 C26 H26A 109.5 . . ?
C24 C26 H26B 109.5 . . ?
C24 C26 H26C 109.5 . . ?
H26A C26 H26B 109.5 . . ?
H26A C26 H26C 109.5 . . ?
H26B C26 H26C 109.5 . . ?
C20 C27 H27A 109.5 . . ?
C20 C27 H27B 109.5 . . ?
C20 C27 H27C 109.5 . . ?
H27A C27 H27B 109.5 . . ?
H27A C27 H27C 109.5 . . ?
H27B C27 H27C 109.5 . . ?
C20 C28 H28A 109.5 . . ?
C20 C28 H28B 109.5 . . ?
C20 C28 H28C 109.5 . . ?
H28A C28 H28B 109.5 . . ?
H28A C28 H28C 109.5 . . ?
H28B C28 H28C 109.5 . . ?
H29A C29 H29B 109.5 . . ?
H29A C29 H29C 109.5 . . ?
H29B C29 H29C 109.5 . . ?
N2 C29 H29A 109.5 . . ?
N2 C29 H29B 109.5 . . ?
N2 C29 H29C 109.5 . . ?
C20 N2 H2A 104.3 . . ?
C24 N2 C20 117.6(3) . . ?
C24 N2 H2A 104.3 . . ?
C29 N2 C20 112.2(3) . . ?
C29 N2 C24 112.6(3) . . ?
C29 N2 H2A 104.3 . . ?

loop_
_geom_bond_atom_site_label_1
_geom_bond_atom_site_label_2
_geom_bond_distance
_geom_bond_site_symmetry_2
_geom_bond_publ_flag
B1 C10 1.652(5) . ?
B1 C106 1.667(5) . ?
B1 C111 1.663(5) . ?
B1 C121 1.664(5) . ?
C1 C2 1.366(6) . ?
C1 C13 1.483(6) . ?
C1 N1 1.388(5) . ?
C2 H2 0.9500 . ?
C2 C3 1.426(6) . ?
C3 C4 1.404(6) . ?
C3 C8 1.392(5) . ?
C4 H4 0.9500 . ?
C4 C5 1.375(6) . ?
C5 H5 0.9500 . ?
C5 C6 1.403(6) . ?
C6 H6 0.9500 . ?
C6 C7 1.392(5) . ?
C7 C8 1.380(5) . ?
C7 C11 1.474(5) . ?
C8 N1 1.362(5) . ?
C9 H9A 0.9900 . ?
C9 H9B 0.9900 . ?
C9 C10 1.526(5) . ?
C9 N1 1.454(4) . ?
C10 C11 1.350(5) . ?
C11 C12 1.508(5) . ?
C12 H12A 0.9800 . ?
C12 H12B 0.9800 . ?
C12 H12C 0.9800 . ?
C13 H13A 0.9800 . ?
C13 H13B 0.9800 . ?
C13 H13C 0.9800 . ?
C101 C102 1.376(5) . ?
C101 C106 1.383(5) . ?
C101 F102 1.361(4) . ?
C102 C103 1.363(5) . ?
C102 F103 1.348(4) . ?
C103 C104 1.371(5) . ?
C103 F104 1.346(4) . ?
C104 C105 1.374(5) . ?
C104 F105 1.357(4) . ?
C105 C106 1.390(5) . ?
C105 F106 1.357(4) . ?
C111 C112 1.387(5) . ?
C111 C116 1.391(5) . ?
C112 C113 1.383(5) . ?
C112 F112 1.360(4) . ?
C113 C114 1.358(5) . ?
C113 F113 1.354(4) . ?
C114 C115 1.351(5) . ?
C114 F114 1.355(4) . ?
C115 C116 1.386(5) . ?
C115 F115 1.348(4) . ?
C116 F116 1.359(4) . ?
C121 C122 1.387(5) . ?
C121 C126 1.394(5) . ?
C122 C123 1.377(5) . ?
C122 F122 1.351(4) . ?
C123 C124 1.361(5) . ?
C123 F123 1.355(4) . ?
C124 C125 1.371(5) . ?
C124 F124 1.342(4) . ?
C125 C126 1.367(5) . ?
C125 F125 1.354(4) . ?
C126 F126 1.379(4) . ?
C20 C21 1.512(6) . ?
C20 C27 1.515(5) . ?
C20 C28 1.540(6) . ?
C20 N2 1.568(4) . ?
C21 H21A 0.9900 . ?
C21 H21B 0.9900 . ?
C21 C22 1.507(6) . ?
C22 H22A 0.9900 . ?
C22 H22B 0.9900 . ?
C22 C23 1.513(6) . ?
C23 H23A 0.9900 . ?
C23 H23B 0.9900 . ?
C23 C24 1.510(6) . ?
C24 C25 1.526(5) . ?
C24 C26 1.540(5) . ?
C24 N2 1.548(5) . ?
C25 H25A 0.9800 . ?
C25 H25B 0.9800 . ?
C25 H25C 0.9800 . ?
C26 H26A 0.9800 . ?
C26 H26B 0.9800 . ?
C26 H26C 0.9800 . ?
C27 H27A 0.9800 . ?
C27 H27B 0.9800 . ?
C27 H27C 0.9800 . ?
C28 H28A 0.9800 . ?
C28 H28B 0.9800 . ?
C28 H28C 0.9800 . ?
C29 H29A 0.9800 . ?
C29 H29B 0.9800 . ?
C29 H29C 0.9800 . ?
C29 N2 1.496(4) . ?
N2 H2A 1.0000 . ?

loop_
_geom_torsion_atom_site_label_1
_geom_torsion_atom_site_label_2
_geom_torsion_atom_site_label_3
_geom_torsion_atom_site_label_4
_geom_torsion
_geom_torsion_site_symmetry_1
_geom_torsion_site_symmetry_2
_geom_torsion_site_symmetry_3
_geom_torsion_site_symmetry_4
_geom_torsion_publ_flag
B1 C10 C11 C7 -175.7(3) . . . . ?
B1 C10 C11 C12 2.8(5) . . . . ?
B1 C111 C112 C113 -172.6(4) . . . . ?
B1 C111 C112 F112 5.9(6) . . . . ?
B1 C111 C116 C115 173.2(3) . . . . ?
B1 C111 C116 F116 -4.2(5) . . . . ?
B1 C121 C122 C123 -175.1(3) . . . . ?
B1 C121 C122 F122 5.1(5) . . . . ?
B1 C121 C126 C125 176.2(3) . . . . ?
B1 C121 C126 F126 -4.3(5) . . . . ?
C1 C2 C3 C4 179.4(5) . . . . ?
C1 C2 C3 C8 -1.5(5) . . . . ?
C2 C1 N1 C8 -1.2(5) . . . . ?
C2 C1 N1 C9 -164.0(4) . . . . ?
C2 C3 C4 C5 -179.6(5) . . . . ?
C2 C3 C8 C7 -177.4(4) . . . . ?
C2 C3 C8 N1 0.7(4) . . . . ?
C3 C4 C5 C6 -3.3(7) . . . . ?
C3 C8 N1 C1 0.3(4) . . . . ?
C3 C8 N1 C9 165.2(3) . . . . ?
C4 C3 C8 C7 2.0(6) . . . . ?
C4 C3 C8 N1 -180.0(3) . . . . ?
C4 C5 C6 C7 1.9(6) . . . . ?
C5 C6 C7 C8 1.2(5) . . . . ?
C5 C6 C7 C11 -175.4(4) . . . . ?
C6 C7 C8 C3 -3.3(6) . . . . ?
C6 C7 C8 N1 178.9(3) . . . . ?
C6 C7 C11 C10 -170.9(4) . . . . ?
C6 C7 C11 C12 10.5(5) . . . . ?
C7 C8 N1 C1 178.4(4) . . . . ?
C7 C8 N1 C9 -16.7(5) . . . . ?
C8 C3 C4 C5 1.4(6) . . . . ?
C8 C7 C11 C10 12.5(5) . . . . ?
C8 C7 C11 C12 -166.2(3) . . . . ?
C9 C10 C11 C7 -0.3(5) . . . . ?
C9 C10 C11 C12 178.2(3) . . . . ?
C10 B1 C106 C101 -116.3(4) . . . . ?
C10 B1 C106 C105 61.4(4) . . . . ?
C10 B1 C111 C112 -128.0(4) . . . . ?
C10 B1 C111 C116 61.9(4) . . . . ?
C10 B1 C121 C122 -12.3(5) . . . . ?
C10 B1 C121 C126 176.7(3) . . . . ?
C10 C9 N1 C1 -171.6(4) . . . . ?
C10 C9 N1 C8 27.2(4) . . . . ?
C11 C7 C8 C3 173.8(3) . . . . ?
C11 C7 C8 N1 -4.0(5) . . . . ?
C13 C1 C2 C3 -178.3(4) . . . . ?
C13 C1 N1 C8 178.7(4) . . . . ?
C13 C1 N1 C9 15.9(6) . . . . ?
C101 C102 C103 C104 -0.6(5) . . . . ?
C101 C102 C103 F104 179.7(3) . . . . ?
C102 C101 C106 B1 -178.6(3) . . . . ?
C102 C101 C106 C105 3.6(5) . . . . ?
C102 C103 C104 C105 2.0(5) . . . . ?
C102 C103 C104 F105 179.7(3) . . . . ?
C103 C104 C105 C106 -0.6(6) . . . . ?
C103 C104 C105 F106 177.9(3) . . . . ?
C104 C105 C106 B1 179.8(3) . . . . ?
C104 C105 C106 C101 -2.1(5) . . . . ?
C106 B1 C10 C9 -110.0(3) . . . . ?
C106 B1 C10 C11 65.5(4) . . . . ?
C106 B1 C111 C112 -11.7(5) . . . . ?
C106 B1 C111 C116 178.2(3) . . . . ?
C106 B1 C121 C122 -132.2(4) . . . . ?
C106 B1 C121 C126 56.8(4) . . . . ?
C106 C101 C102 C103 -2.4(6) . . . . ?
C106 C101 C102 F103 176.8(3) . . . . ?
C111 B1 C10 C9 10.9(4) . . . . ?
C111 B1 C10 C11 -173.7(3) . . . . ?
C111 B1 C106 C101 122.4(4) . . . . ?
C111 B1 C106 C105 -59.8(4) . . . . ?
C111 B1 C121 C122 108.8(4) . . . . ?
C111 B1 C121 C126 -62.2(4) . . . . ?
C111 C112 C113 C114 0.6(6) . . . . ?
C111 C112 C113 F113 179.2(3) . . . . ?
C112 C111 C116 C115 1.6(5) . . . . ?
C112 C111 C116 F116 -175.8(3) . . . . ?
C112 C113 C114 C115 1.1(6) . . . . ?
C112 C113 C114 F114 179.7(3) . . . . ?
C113 C114 C115 C116 -1.3(6) . . . . ?
C113 C114 C115 F115 177.5(3) . . . . ?
C114 C115 C116 C111 -0.2(6) . . . . ?
C114 C115 C116 F116 177.3(3) . . . . ?
C116 C111 C112 C113 -1.8(5) . . . . ?
C116 C111 C112 F112 176.7(3) . . . . ?
C121 B1 C10 C9 125.3(3) . . . . ?
C121 B1 C10 C11 -59.2(5) . . . . ?
C121 B1 C106 C101 10.3(5) . . . . ?
C121 B1 C106 C105 -172.0(3) . . . . ?
C121 B1 C111 C112 108.3(4) . . . . ?
C121 B1 C111 C116 -61.8(4) . . . . ?
C121 C122 C123 C124 1.4(6) . . . . ?
C121 C122 C123 F123 -179.5(3) . . . . ?
C122 C121 C126 C125 3.7(5) . . . . ?
C122 C121 C126 F126 -176.7(3) . . . . ?
C122 C123 C124 C125 0.9(6) . . . . ?
C122 C123 C124 F124 -179.3(3) . . . . ?
C123 C124 C125 C126 -0.8(5) . . . . ?
C123 C124 C125 F125 178.0(3) . . . . ?
C124 C125 C126 C121 -1.8(6) . . . . ?
C124 C125 C126 F126 178.7(3) . . . . ?
C126 C121 C122 C123 -3.5(5) . . . . ?
C126 C121 C122 F122 176.7(3) . . . . ?
F102 C101 C102 C103 178.8(3) . . . . ?
F102 C101 C102 F103 -2.0(5) . . . . ?
F102 C101 C106 B1 0.1(5) . . . . ?
F102 C101 C106 C105 -177.7(3) . . . . ?
F103 C102 C103 C104 -179.8(3) . . . . ?
F103 C102 C103 F104 0.5(5) . . . . ?
F104 C103 C104 C105 -178.3(3) . . . . ?
F104 C103 C104 F105 -0.6(5) . . . . ?
F105 C104 C105 C106 -178.2(3) . . . . ?
F105 C104 C105 F106 0.2(5) . . . . ?
F106 C105 C106 B1 1.4(5) . . . . ?
F106 C105 C106 C101 179.5(3) . . . . ?
F112 C112 C113 C114 -178.0(3) . . . . ?
F112 C112 C113 F113 0.6(5) . . . . ?
F113 C113 C114 C115 -177.5(4) . . . . ?
F113 C113 C114 F114 1.0(6) . . . . ?
F114 C114 C115 C116 -179.8(3) . . . . ?
F114 C114 C115 F115 -1.1(6) . . . . ?
F115 C115 C116 C111 -178.9(3) . . . . ?
F115 C115 C116 F116 -1.4(5) . . . . ?
F122 C122 C123 C124 -178.8(3) . . . . ?
F122 C122 C123 F123 0.3(5) . . . . ?
F123 C123 C124 C125 -178.1(3) . . . . ?
F123 C123 C124 F124 1.7(5) . . . . ?
F124 C124 C125 C126 179.4(3) . . . . ?
F124 C124 C125 F125 -1.8(5) . . . . ?
F125 C125 C126 C121 179.5(3) . . . . ?
F125 C125 C126 F126 -0.1(5) . . . . ?
N1 C1 C2 C3 1.7(5) . . . . ?
N1 C9 C10 B1 156.8(3) . . . . ?
N1 C9 C10 C11 -18.9(5) . . . . ?
C20 C21 C22 C23 -59.3(5) . . . . ?
C21 C20 N2 C24 -49.3(4) . . . . ?
C21 C20 N2 C29 177.8(3) . . . . ?
C21 C22 C23 C24 59.4(5) . . . . ?
C22 C23 C24 C25 -169.3(4) . . . . ?
C22 C23 C24 C26 68.4(5) . . . . ?
C22 C23 C24 N2 -53.9(5) . . . . ?
C23 C24 N2 C20 50.2(4) . . . . ?
C23 C24 N2 C29 -177.1(3) . . . . ?
C25 C24 N2 C20 167.9(3) . . . . ?
C25 C24 N2 C29 -59.4(4) . . . . ?
C26 C24 N2 C20 -72.0(4) . . . . ?
C26 C24 N2 C29 60.7(4) . . . . ?
C27 C20 C21 C22 -70.8(5) . . . . ?
C27 C20 N2 C24 75.5(5) . . . . ?
C27 C20 N2 C29 -57.4(4) . . . . ?
C28 C20 C21 C22 167.1(4) . . . . ?
C28 C20 N2 C24 -165.0(3) . . . . ?
C28 C20 N2 C29 62.1(4) . . . . ?
N2 C20 C21 C22 52.7(5) . . . . ?
